data_4504113
loop_
_publ_author_name
'Feng, Mei-Ling'
'Li, Xiu-Ling'
'Mao, Jiang-Gao'

_publ_section_title
;
 New Organically Templated Gallium and Indium Selenites or Selenates with
 One-, Two-, and Three-Dimensional Structures
;
_journal_issue 4
_journal_name_full 'Crystal Growth &amp; Design'
_journal_page_first 770
_journal_paper_doi 10.1021/cg060824d
_journal_volume 7
_journal_year 2007
_chemical_formula_sum 'C14 H36 F2 Ga4 N4 O26 Se6'
_chemical_formula_weight 1467.11
_chemical_name_systematic
; 
 ? 
;
_space_group_IT_number 2
_symmetry_cell_setting triclinic
_symmetry_space_group_name_Hall '-P 1'
_symmetry_space_group_name_H-M 'P -1'
_atom_sites_solution_hydrogens geom
_atom_sites_solution_primary direct
_atom_sites_solution_secondary difmap
_audit_creation_method SHELXL-97
_cell_angle_alpha 77.128(10)
_cell_angle_beta 68.073(8)
_cell_angle_gamma 83.776(12)
_cell_formula_units_Z 1
_cell_length_a 8.99410(10)
_cell_length_b 9.4963(3)
_cell_length_c 11.29590(10)
_cell_measurement_reflns_used 2139
_cell_measurement_temperature 293(2)
_cell_measurement_theta_max 27.4835
_cell_measurement_theta_min 2.2016
_cell_volume 872.17(7)
_computing_structure_refinement 'SHELXL-97 (Sheldrick, 1997)'
_computing_structure_solution 'SHELXS-97 (Sheldrick, 1990)'
_diffrn_ambient_temperature 293(2)
_diffrn_measured_fraction_theta_full 0.983
_diffrn_measured_fraction_theta_max 0.983
_diffrn_measurement_device_type 'Rigaku Mercury CCD'
_diffrn_measurement_method 'narrow frame method'
_diffrn_radiation_monochromator graphite
_diffrn_radiation_source 'fine-focus sealed tube'
_diffrn_radiation_type MoK\a
_diffrn_radiation_wavelength 0.71073
_diffrn_reflns_av_R_equivalents 0.0290
_diffrn_reflns_av_sigmaI/netI 0.0486
_diffrn_reflns_limit_h_max 11
_diffrn_reflns_limit_h_min -11
_diffrn_reflns_limit_k_max 12
_diffrn_reflns_limit_k_min -12
_diffrn_reflns_limit_l_max 14
_diffrn_reflns_limit_l_min -12
_diffrn_reflns_number 6761
_diffrn_reflns_theta_full 27.48
_diffrn_reflns_theta_max 27.48
_diffrn_reflns_theta_min 2.44
_diffrn_standards_decay_% <1.0
_exptl_absorpt_coefficient_mu 9.433
_exptl_absorpt_correction_T_max 1.0000
_exptl_absorpt_correction_T_min 0.5229
_exptl_absorpt_correction_type 'Multi-scan technique'
_exptl_crystal_colour colorless
_exptl_crystal_density_diffrn 2.793
_exptl_crystal_density_method 'not measured'
_exptl_crystal_description brick
_exptl_crystal_F_000 702
_exptl_crystal_size_max 0.1500
_exptl_crystal_size_mid 0.1000
_exptl_crystal_size_min 0.0600
_refine_diff_density_max 1.147
_refine_diff_density_min -0.948
_refine_diff_density_rms 0.165
_refine_ls_extinction_method none
_refine_ls_goodness_of_fit_ref 0.990
_refine_ls_hydrogen_treatment constr
_refine_ls_matrix_type full
_refine_ls_number_parameters 248
_refine_ls_number_reflns 3925
_refine_ls_number_restraints 0
_refine_ls_restrained_S_all 0.990
_refine_ls_R_factor_all 0.0420
_refine_ls_R_factor_gt 0.0317
_refine_ls_shift/su_max 0.001
_refine_ls_shift/su_mean 0.000
_refine_ls_structure_factor_coef Fsqd
_refine_ls_weighting_details 'calc w=1/[\s^2^(Fo^2^)+(0.0397P)^2^+0.0000P] where P=(Fo^2^+2Fc^2^)/3'
_refine_ls_weighting_scheme calc
_refine_ls_wR_factor_gt 0.0724
_refine_ls_wR_factor_ref 0.0771
_reflns_number_gt 3246
_reflns_number_total 3925
_reflns_threshold_expression >2sigma(I)
_cod_data_source_file cg060824dsi20061121_080704.cif
_cod_data_source_block C14H36F2Ga4N4O26Se6
_cod_depositor_comments
;
The following automatic conversions were performed:

'_symmetry_cell_setting' value 'Triclinic' changed to 'triclinic'
according to /home/saulius/struct/CIF-dictionaries/cif_core.dic
dictionary named 'cif_core.dic' version 2.4.1 from 2010-06-29.

Automatic conversion script
Id: cif_fix_values 1715 2011-07-08 13:25:40Z adriana 
;
_cod_original_cell_volume 872.17(3)
_cod_original_sg_symbol_H-M P-1
_cod_database_code 4504113

loop_
_symmetry_equiv_pos_as_xyz
'x, y, z'
'-x, -y, -z'

loop_
_atom_site_label
_atom_site_type_symbol
_atom_site_fract_x
_atom_site_fract_y
_atom_site_fract_z
_atom_site_U_iso_or_equiv
_atom_site_adp_type
_atom_site_occupancy
_atom_site_symmetry_multiplicity
_atom_site_calc_flag
_atom_site_refinement_flags
Ga1 Ga -0.10096(6) 0.72677(5) 0.10327(4) 0.01042(11) Uani 1 1 d .
Ga2 Ga -0.21921(5) 0.35401(5) 0.48024(4) 0.00987(11) Uani 1 1 d .
Se1 Se -0.06446(5) 0.38023(4) 0.15999(4) 0.01023(10) Uani 1 1 d .
Se2 Se -0.41248(5) 0.61922(4) 0.35127(4) 0.01086(10) Uani 1 1 d .
Se3 Se 0.02061(5) 0.62847(4) 0.34618(4) 0.01067(10) Uani 1 1 d .
F1 F -0.2919(3) 0.1717(3) 0.4998(3) 0.0191(6) Uani 1 1 d .
O1 O 0.0925(4) 0.2850(3) 0.0717(3) 0.0124(6) Uani 1 1 d .
O2 O -0.0441(4) 0.3260(3) 0.3081(3) 0.0144(6) Uani 1 1 d .
O3 O 0.0209(4) 0.5461(3) 0.1136(3) 0.0130(6) Uani 1 1 d .
O4 O -0.6022(4) 0.6133(3) 0.3538(3) 0.0148(6) Uani 1 1 d .
O5 O -0.3649(4) 0.4393(3) 0.3825(3) 0.0142(6) Uani 1 1 d .
O6 O -0.3158(4) 0.6568(3) 0.1864(3) 0.0184(7) Uani 1 1 d .
O7 O -0.0735(4) 0.7587(3) 0.2635(3) 0.0156(7) Uani 1 1 d .
O8 O -0.1456(4) 0.5467(3) 0.4647(3) 0.0133(6) Uani 1 1 d .
O9 O 0.0712(4) 0.7331(3) 0.4282(3) 0.0146(6) Uani 1 1 d .
O10 O 0.1153(4) 0.8403(3) 0.0063(3) 0.0165(7) Uani 1 1 d .
O11 O 0.1908(4) 1.0697(3) -0.0753(3) 0.0145(6) Uani 1 1 d .
O1W O -0.3762(7) 0.2307(7) 0.8824(5) 0.0764(18) Uani 1 1 d .
O2W O -0.1885(5) 0.0397(4) 0.2949(4) 0.0367(10) Uani 1 1 d .
C1 C -0.6329(7) 1.3348(6) 0.1707(8) 0.0476(18) Uani 1 1 d .
H1A H -0.6668 1.4272 0.1970 0.057 Uiso 1 1 calc R
H1B H -0.6377 1.3424 0.0851 0.057 Uiso 1 1 calc R
C2 C -0.4613(7) 1.2964(6) 0.1659(6) 0.0345(13) Uani 1 1 d .
H2A H -0.3877 1.3074 0.0762 0.041 Uiso 1 1 calc R
H2B H -0.4291 1.3597 0.2081 0.041 Uiso 1 1 calc R
C3 C -0.7156(8) 1.2012(8) 0.3910(7) 0.0506(18) Uani 1 1 d .
H3A H -0.7972 1.1399 0.4591 0.061 Uiso 1 1 calc R
H3B H -0.7239 1.2942 0.4154 0.061 Uiso 1 1 calc R
C4 C -0.5528(7) 1.1337(7) 0.3762(6) 0.0359(14) Uani 1 1 d .
H4A H -0.4990 1.1842 0.4140 0.043 Uiso 1 1 calc R
H4B H -0.5627 1.0335 0.4211 0.043 Uiso 1 1 calc R
C5 C -0.7060(7) 1.0826(6) 0.2198(7) 0.0360(14) Uani 1 1 d .
H5A H -0.7377 1.0905 0.1453 0.043 Uiso 1 1 calc R
H5B H -0.7666 1.0063 0.2883 0.043 Uiso 1 1 calc R
C6 C -0.5284(7) 1.0461(6) 0.1819(6) 0.0333(13) Uani 1 1 d .
H6A H -0.5115 0.9456 0.2179 0.040 Uiso 1 1 calc R
H6B H -0.4773 1.0616 0.0879 0.040 Uiso 1 1 calc R
C7 C 0.0877(5) 0.9737(4) -0.0195(4) 0.0133(9) Uiso 1 1 d .
N1 N -0.7409(5) 1.2201(5) 0.2655(5) 0.0323(11) Uani 1 1 d .
H1C H -0.8446 1.2484 0.2773 0.039 Uiso 1 1 calc R
N2 N -0.4584(5) 1.1429(5) 0.2351(5) 0.0283(10) Uani 1 1 d .
H2C H -0.3553 1.1137 0.2245 0.034 Uiso 1 1 calc R

loop_
_atom_site_aniso_label
_atom_site_aniso_U_11
_atom_site_aniso_U_22
_atom_site_aniso_U_33
_atom_site_aniso_U_23
_atom_site_aniso_U_13
_atom_site_aniso_U_12
Ga1 0.0122(2) 0.0121(2) 0.0058(2) 0.00031(18) -0.00261(19) -0.00200(18)
Ga2 0.0097(2) 0.0129(2) 0.0072(2) 0.00003(18) -0.00386(19) -0.00216(18)
Se1 0.0111(2) 0.0145(2) 0.0057(2) -0.00130(16) -0.00385(17) -0.00093(16)
Se2 0.0098(2) 0.0149(2) 0.0072(2) -0.00066(16) -0.00272(17) -0.00183(16)
Se3 0.0117(2) 0.0134(2) 0.0078(2) -0.00070(16) -0.00491(17) -0.00179(16)
F1 0.0217(15) 0.0187(13) 0.0183(14) -0.0010(11) -0.0082(12) -0.0083(11)
O1 0.0126(16) 0.0160(14) 0.0068(15) -0.0013(12) -0.0025(13) 0.0025(12)
O2 0.0118(16) 0.0225(15) 0.0074(15) -0.0020(13) -0.0028(13) 0.0012(13)
O3 0.0160(16) 0.0110(13) 0.0120(16) -0.0024(12) -0.0049(13) -0.0008(12)
O4 0.0092(15) 0.0254(16) 0.0092(15) -0.0032(13) -0.0025(13) -0.0017(13)
O5 0.0141(16) 0.0162(14) 0.0145(16) -0.0028(13) -0.0081(14) 0.0013(12)
O6 0.0149(17) 0.0305(17) 0.0084(16) 0.0013(14) -0.0031(14) -0.0090(14)
O7 0.0242(18) 0.0155(14) 0.0105(15) -0.0009(13) -0.0119(15) 0.0022(13)
O8 0.0135(16) 0.0132(14) 0.0108(15) 0.0010(12) -0.0021(13) -0.0061(12)
O9 0.0164(16) 0.0170(15) 0.0130(16) -0.0016(13) -0.0082(14) -0.0040(13)
O10 0.0137(16) 0.0154(15) 0.0177(17) 0.0005(13) -0.0042(14) -0.0019(13)
O11 0.0080(15) 0.0168(15) 0.0161(16) -0.0013(13) -0.0019(13) -0.0021(12)
O1W 0.079(4) 0.113(5) 0.043(3) 0.006(3) -0.036(3) -0.021(4)
O2W 0.046(3) 0.042(2) 0.034(2) -0.018(2) -0.025(2) 0.0093(19)
C1 0.025(3) 0.035(3) 0.081(5) 0.004(3) -0.027(4) 0.002(3)
C2 0.028(3) 0.040(3) 0.033(3) -0.005(3) -0.007(3) -0.013(3)
C3 0.038(4) 0.073(5) 0.038(4) -0.028(4) -0.004(3) 0.008(3)
C4 0.041(4) 0.048(3) 0.027(3) -0.006(3) -0.022(3) -0.006(3)
C5 0.035(3) 0.030(3) 0.055(4) -0.009(3) -0.031(3) 0.000(3)
C6 0.032(3) 0.037(3) 0.040(3) -0.020(3) -0.017(3) 0.003(3)
N1 0.020(2) 0.034(2) 0.043(3) -0.009(2) -0.014(2) 0.008(2)
N2 0.015(2) 0.035(2) 0.039(3) -0.014(2) -0.012(2) 0.0058(19)

loop_
_atom_type_symbol
_atom_type_description
_atom_type_scat_dispersion_real
_atom_type_scat_dispersion_imag
_atom_type_scat_source
C C 0.0033 0.0016 'International Tables Vol C Tables 4.2.6.8 and 6.1.1.4'
H H 0.0000 0.0000 'International Tables Vol C Tables 4.2.6.8 and 6.1.1.4'
N N 0.0061 0.0033 'International Tables Vol C Tables 4.2.6.8 and 6.1.1.4'
O O 0.0106 0.0060 'International Tables Vol C Tables 4.2.6.8 and 6.1.1.4'
F F 0.0171 0.0103 'International Tables Vol C Tables 4.2.6.8 and 6.1.1.4'
Ga Ga 0.2307 1.6083 'International Tables Vol C Tables 4.2.6.8 and 6.1.1.4'
Se Se -0.0929 2.2259 'International Tables Vol C Tables 4.2.6.8 and 6.1.1.4'

loop_
_geom_angle_atom_site_label_1
_geom_angle_atom_site_label_2
_geom_angle_atom_site_label_3
_geom_angle
_geom_angle_site_symmetry_1
_geom_angle_site_symmetry_3
O6 Ga1 O3 100.27(13) . .
O6 Ga1 O1 92.84(13) . 2_565
O3 Ga1 O1 90.54(12) . 2_565
O6 Ga1 O7 97.21(13) . .
O3 Ga1 O7 89.73(12) . .
O1 Ga1 O7 169.73(13) 2_565 .
O6 Ga1 O11 89.55(13) . 2_575
O3 Ga1 O11 170.15(12) . 2_575
O1 Ga1 O11 88.30(12) 2_565 2_575
O7 Ga1 O11 89.69(12) . 2_575
O6 Ga1 O10 169.76(13) . .
O3 Ga1 O10 89.94(12) . .
O1 Ga1 O10 86.37(12) 2_565 .
O7 Ga1 O10 83.37(13) . .
O11 Ga1 O10 80.22(12) 2_575 .
F1 Ga2 O8 178.43(13) . .
F1 Ga2 O9 89.76(11) . 2_566
O8 Ga2 O9 89.81(12) . 2_566
F1 Ga2 O5 89.57(12) . .
O8 Ga2 O5 90.90(12) . .
O9 Ga2 O5 178.13(13) 2_566 .
F1 Ga2 O4 91.41(12) . 2_466
O8 Ga2 O4 87.11(12) . 2_466
O9 Ga2 O4 93.28(13) 2_566 2_466
O5 Ga2 O4 88.48(12) . 2_466
F1 Ga2 O2 88.98(12) . .
O8 Ga2 O2 92.52(13) . .
O9 Ga2 O2 89.10(12) 2_566 .
O5 Ga2 O2 89.15(12) . .
O4 Ga2 O2 177.59(12) 2_466 .
O1 Se1 O2 98.90(14) . .
O1 Se1 O3 99.08(14) . .
O2 Se1 O3 99.22(14) . .
O4 Se2 O5 100.82(14) . .
O4 Se2 O6 98.03(14) . .
O5 Se2 O6 99.61(16) . .
O9 Se3 O8 101.22(15) . .
O9 Se3 O7 98.99(14) . .
O8 Se3 O7 98.69(15) . .
Ga2 F1 O2W 119.28(15) . .
Se1 O1 Ga1 116.70(15) . 2_565
Se1 O2 Ga2 123.82(16) . .
Se1 O3 Ga1 123.15(16) . .
Se2 O4 Ga2 115.73(16) . 2_466
Se2 O5 Ga2 123.98(16) . .
Se2 O6 Ga1 123.31(17) . .
Se3 O7 Ga1 120.29(16) . .
Se3 O8 Ga2 126.44(17) . .
Se3 O9 Ga2 117.25(16) . 2_566
C7 O10 Ga1 111.0(3) . .
C7 O11 Ga1 115.0(3) . 2_575
F1 O2W O7 133.38(17) . 1_545
N1 C1 C2 109.0(5) . .
N2 C2 C1 107.5(4) . .
N1 C3 C4 109.2(5) . .
N2 C4 C3 108.6(5) . .
N1 C5 C6 109.5(4) . .
N2 C6 C5 107.7(4) . .
O10 C7 O11 126.2(4) . .
O10 C7 C7 117.6(5) . 2_575
O11 C7 C7 116.2(4) . 2_575
C5 N1 C1 111.2(5) . .
C5 N1 C3 109.6(5) . .
C1 N1 C3 107.8(5) . .
C5 N1 O2 114.8(3) . 1_465
C1 N1 O2 106.5(3) . 1_465
C3 N1 O2 106.6(4) . 1_465
C4 N2 C2 108.9(4) . .
C4 N2 C6 109.7(4) . .
C2 N2 C6 110.8(4) . .
C4 N2 O2W 89.5(3) . 1_565
C2 N2 O2W 118.1(3) . 1_565
C6 N2 O2W 117.4(3) . 1_565

loop_
_geom_bond_atom_site_label_1
_geom_bond_atom_site_label_2
_geom_bond_distance
_geom_bond_site_symmetry_2
Ga1 O6 1.924(3) .
Ga1 O3 1.938(3) .
Ga1 O1 1.977(3) 2_565
Ga1 O7 2.005(3) .
Ga1 O11 2.017(3) 2_575
Ga1 O10 2.117(3) .
Ga2 F1 1.855(2) .
Ga2 O8 1.962(3) .
Ga2 O9 1.983(3) 2_566
Ga2 O5 2.011(3) .
Ga2 O4 2.023(3) 2_466
Ga2 O2 2.046(3) .
Se1 O1 1.697(3) .
Se1 O2 1.709(3) .
Se1 O3 1.715(3) .
Se2 O4 1.703(3) .
Se2 O5 1.707(3) .
Se2 O6 1.707(3) .
Se3 O9 1.696(3) .
Se3 O8 1.710(3) .
Se3 O7 1.723(3) .
F1 O2W 2.688(5) .
O1 Ga1 1.977(3) 2_565
O4 Ga2 2.023(3) 2_466
O9 Ga2 1.983(3) 2_566
O10 C7 1.254(5) .
O11 C7 1.256(5) .
O11 Ga1 2.017(3) 2_575
O1W O4 2.814(6) 2_466
O2W O7 2.805(5) 1_545
C1 N1 1.486(8) .
C1 C2 1.531(8) .
C2 N2 1.496(7) .
C3 N1 1.488(8) .
C3 C4 1.498(9) .
C4 N2 1.488(7) .
C5 N1 1.470(7) .
C5 C6 1.514(8) .
C6 N2 1.501(6) .
C7 C7 1.530(9) 2_575
N1 O2 2.705(5) 1_465
N2 O2W 2.779(6) 1_565
